data_4301079
loop_
_publ_author_name
'Joachim Ballmann'
'Michael G. G. Fuchs'
'Sebastian Dechert'
'Michael John'
'Franc Meyer'

_publ_contact_author_address
; Institut f\"ur Anorganische Chemie
  Georg August Universit\"at G\"ottingen
  Tammannstra\&se 4
  D-37077 G\"ottingen
  Germany
;
_publ_contact_author_email franc.meyer@chemie.uni-goettingen.de
_publ_contact_author_fax 49(551)393063
_publ_contact_author_name 'Prof. Dr. Franc Meyer'
_publ_contact_author_phone 49(551)393012
_publ_section_title
;
Synthesis and Coordination Properties of Chelating Dithiophenolate Ligands
;
_journal_name_full 'Inorganic Chemistry'
_journal_page_first 90
_journal_page_last 99
_journal_paper_doi 10.1021/ic801285u
_journal_volume 48
_journal_year 2009
_chemical_formula_moiety 'C12 H6 Cl4 S2'
_chemical_formula_sum 'C12 H6 Cl4 S2'
_chemical_formula_weight 356.09
_chemical_name_systematic
;
 ?
;
_space_group_IT_number 14
_symmetry_cell_setting monoclinic
_symmetry_space_group_name_Hall '-P 2ybc'
_symmetry_space_group_name_H-M 'P 1 21/c 1'
_atom_sites_solution_hydrogens geom
_atom_sites_solution_primary direct
_atom_sites_solution_secondary difmap
_audit_creation_method SHELXL-97
_cell_angle_alpha 90.00
_cell_angle_beta 99.860(3)
_cell_angle_gamma 90.00
_cell_formula_units_Z 4
_cell_length_a 13.4957(6)
_cell_length_b 13.4293(5)
_cell_length_c 7.6701(3)
_cell_measurement_reflns_used 13164
_cell_measurement_temperature 133(2)
_cell_measurement_theta_max 26.96
_cell_measurement_theta_min 2.16
_cell_volume 1369.58(10)
_computing_cell_refinement 'X-AREA (Stoe & Cie, 2002)'
_computing_data_collection 'X-AREA (Stoe & Cie, 2002)'
_computing_data_reduction 'X-AREA (Stoe & Cie, 2002)'
_computing_molecular_graphics 'DIAMOND (Brandenburg, 2001)'
_computing_publication_material 'SHELXL-97 (Sheldrick, 1997)'
_computing_structure_refinement 'SHELXL-97 (Sheldrick, 1997)'
_computing_structure_solution 'SHELXS-97 (Sheldrick, 1990)'
_diffrn_ambient_temperature 133(2)
_diffrn_measured_fraction_theta_full 0.972
_diffrn_measured_fraction_theta_max 0.972
_diffrn_measurement_device_type 'Stoe IPDS II'
_diffrn_measurement_method \w
_diffrn_radiation_monochromator graphite
_diffrn_radiation_source 'fine-focus sealed tube'
_diffrn_radiation_type MoK\a
_diffrn_radiation_wavelength 0.71073
_diffrn_reflns_av_R_equivalents 0.0319
_diffrn_reflns_av_sigmaI/netI 0.0188
_diffrn_reflns_limit_h_max 17
_diffrn_reflns_limit_h_min -17
_diffrn_reflns_limit_k_max 16
_diffrn_reflns_limit_k_min -17
_diffrn_reflns_limit_l_max 7
_diffrn_reflns_limit_l_min -9
_diffrn_reflns_number 13164
_diffrn_reflns_theta_full 26.96
_diffrn_reflns_theta_max 26.96
_diffrn_reflns_theta_min 2.16
_exptl_absorpt_coefficient_mu 1.144
_exptl_absorpt_correction_T_max 0.6920
_exptl_absorpt_correction_T_min 0.4990
_exptl_absorpt_correction_type numerical
_exptl_absorpt_process_details 'X-RED (Stoe & Cie, 2002)'
_exptl_crystal_colour colorless
_exptl_crystal_density_diffrn 1.727
_exptl_crystal_density_method 'not measured'
_exptl_crystal_description block
_exptl_crystal_F_000 712
_exptl_crystal_size_max 0.50
_exptl_crystal_size_mid 0.50
_exptl_crystal_size_min 0.42
_refine_diff_density_max 0.624
_refine_diff_density_min -0.437
_refine_diff_density_rms 0.055
_refine_ls_extinction_method none
_refine_ls_goodness_of_fit_ref 1.077
_refine_ls_hydrogen_treatment mixed
_refine_ls_matrix_type full
_refine_ls_number_parameters 169
_refine_ls_number_reflns 2896
_refine_ls_number_restraints 0
_refine_ls_restrained_S_all 1.077
_refine_ls_R_factor_all 0.0278
_refine_ls_R_factor_gt 0.0260
_refine_ls_shift/su_max 0.001
_refine_ls_shift/su_mean 0.000
_refine_ls_structure_factor_coef Fsqd
_refine_ls_weighting_details 'calc w=1/[\s^2^(Fo^2^)+(0.0274P)^2^+1.1784P] where P=(Fo^2^+2Fc^2^)/3'
_refine_ls_weighting_scheme calc
_refine_ls_wR_factor_gt 0.0658
_refine_ls_wR_factor_ref 0.0668
_reflns_number_gt 2767
_reflns_number_total 2896
_reflns_threshold_expression >2sigma(I)
_cod_data_source_file ic801285u_si_003_2.cif
_cod_data_source_block 4a-ab29
_cod_original_sg_symbol_H-M 'P 21/c'
_cod_database_code 4301079

loop_
_symmetry_equiv_pos_as_xyz
'x, y, z'
'-x, y+1/2, -z+1/2'
'-x, -y, -z'
'x, -y-1/2, z-1/2'

loop_
_atom_site_label
_atom_site_type_symbol
_atom_site_fract_x
_atom_site_fract_y
_atom_site_fract_z
_atom_site_U_iso_or_equiv
_atom_site_adp_type
_atom_site_occupancy
_atom_site_symmetry_multiplicity
_atom_site_calc_flag
_atom_site_refinement_flags
_atom_site_disorder_assembly
_atom_site_disorder_group
S1 S 0.82379(4) 0.31399(3) 0.49240(7) 0.02877(12) Uani 1 1 d . . .
H1 H 0.770(3) 0.308(2) 0.382(5) 0.080 Uiso 1 1 d . . .
S2 S 0.79100(3) 0.44396(3) 0.00559(6) 0.02516(11) Uani 1 1 d . . .
H2 H 0.778(3) 0.420(3) -0.122(5) 0.080 Uiso 1 1 d . . .
Cl1 Cl 0.98373(3) 0.42881(3) 0.76070(5) 0.02283(10) Uani 1 1 d . . .
Cl2 Cl 0.83596(3) 0.78168(3) 0.50736(6) 0.02796(11) Uani 1 1 d . . .
Cl3 Cl 0.38817(3) 0.37217(3) 0.29335(6) 0.02599(11) Uani 1 1 d . . .
Cl4 Cl 0.59978(3) 0.34591(3) -0.23619(5) 0.02455(11) Uani 1 1 d . . .
C1 C 0.82449(11) 0.44490(12) 0.4938(2) 0.0158(3) Uani 1 1 d . . .
C2 C 0.89714(12) 0.49618(12) 0.6131(2) 0.0170(3) Uani 1 1 d . . .
C3 C 0.90218(12) 0.59887(13) 0.6198(2) 0.0191(3) Uani 1 1 d . . .
H3 H 0.9512 0.6311 0.7002 0.080 Uiso 1 1 calc R . .
C4 C 0.83225(12) 0.65256(12) 0.5035(2) 0.0181(3) Uani 1 1 d . . .
C5 C 0.75821(12) 0.60532(12) 0.3852(2) 0.0166(3) Uani 1 1 d . . .
H5 H 0.7114 0.6428 0.3093 0.080 Uiso 1 1 calc R . .
C6 C 0.75359(11) 0.50182(11) 0.3797(2) 0.0142(3) Uani 1 1 d . . .
C7 C 0.66865(11) 0.45353(11) 0.2575(2) 0.0139(3) Uani 1 1 d . . .
C8 C 0.57911(12) 0.43789(11) 0.3198(2) 0.0161(3) Uani 1 1 d . . .
H8 H 0.5735 0.4569 0.4343 0.080 Uiso 1 1 calc R . .
C9 C 0.49839(12) 0.39405(11) 0.2115(2) 0.0170(3) Uani 1 1 d . . .
C10 C 0.50427(12) 0.36597(11) 0.0399(2) 0.0178(3) Uani 1 1 d . . .
H10 H 0.4496 0.3370 -0.0325 0.080 Uiso 1 1 calc R . .
C11 C 0.59348(12) 0.38215(11) -0.0210(2) 0.0167(3) Uani 1 1 d . . .
C12 C 0.67768(12) 0.42537(11) 0.0845(2) 0.0148(3) Uani 1 1 d . . .

loop_
_atom_site_aniso_label
_atom_site_aniso_U_11
_atom_site_aniso_U_22
_atom_site_aniso_U_33
_atom_site_aniso_U_23
_atom_site_aniso_U_13
_atom_site_aniso_U_12
S1 0.0399(3) 0.0161(2) 0.0302(2) 0.00157(16) 0.0057(2) 0.00053(17)
S2 0.0254(2) 0.0232(2) 0.0301(2) 0.00217(17) 0.01368(18) -0.00012(16)
Cl1 0.01529(18) 0.0321(2) 0.0189(2) 0.00440(15) -0.00331(14) 0.00212(15)
Cl2 0.0338(2) 0.0166(2) 0.0303(2) -0.00419(16) -0.00360(18) -0.00528(16)
Cl3 0.01437(18) 0.0300(2) 0.0334(2) -0.00110(17) 0.00371(16) -0.00474(15)
Cl4 0.0358(2) 0.0223(2) 0.01371(19) -0.00452(14) -0.00091(16) -0.00228(16)
C1 0.0144(7) 0.0180(8) 0.0149(7) 0.0002(6) 0.0026(6) -0.0002(6)
C2 0.0125(7) 0.0249(8) 0.0130(7) 0.0020(6) 0.0007(6) 0.0011(6)
C3 0.0158(7) 0.0255(8) 0.0155(8) -0.0043(6) 0.0010(6) -0.0048(6)
C4 0.0193(8) 0.0166(8) 0.0187(8) -0.0034(6) 0.0038(6) -0.0031(6)
C5 0.0158(7) 0.0181(7) 0.0152(7) -0.0007(6) 0.0008(6) -0.0001(6)
C6 0.0125(7) 0.0180(7) 0.0118(7) -0.0015(5) 0.0015(5) -0.0013(5)
C7 0.0140(7) 0.0122(7) 0.0143(7) 0.0005(5) -0.0016(6) 0.0003(5)
C8 0.0166(7) 0.0163(7) 0.0145(7) 0.0004(6) 0.0001(6) 0.0011(6)
C9 0.0135(7) 0.0151(7) 0.0212(8) 0.0024(6) -0.0002(6) -0.0003(5)
C10 0.0183(7) 0.0131(7) 0.0185(8) 0.0008(6) -0.0064(6) -0.0012(6)
C11 0.0230(8) 0.0122(7) 0.0129(7) -0.0001(5) -0.0024(6) 0.0010(6)
C12 0.0177(7) 0.0113(7) 0.0146(7) 0.0013(5) 0.0006(6) 0.0005(5)

loop_
_atom_type_symbol
_atom_type_description
_atom_type_scat_dispersion_real
_atom_type_scat_dispersion_imag
_atom_type_scat_source
C C 0.0033 0.0016 'International Tables Vol C Tables 4.2.6.8 and 6.1.1.4'
H H 0.0000 0.0000 'International Tables Vol C Tables 4.2.6.8 and 6.1.1.4'
S S 0.1246 0.1234 'International Tables Vol C Tables 4.2.6.8 and 6.1.1.4'
Cl Cl 0.1484 0.1585 'International Tables Vol C Tables 4.2.6.8 and 6.1.1.4'

loop_
_geom_angle_atom_site_label_1
_geom_angle_atom_site_label_2
_geom_angle_atom_site_label_3
_geom_angle
_geom_angle_site_symmetry_1
_geom_angle_site_symmetry_3
_geom_angle_publ_flag
H1 S1 C1 94.6(19) . . ?
H2 S2 C12 106(2) . . ?
C2 C1 C6 117.67(14) . . ?
C2 C1 S1 119.84(12) . . ?
C6 C1 S1 122.49(12) . . ?
C3 C2 C1 122.63(15) . . ?
C3 C2 Cl1 118.21(12) . . ?
C1 C2 Cl1 119.16(12) . . ?
C2 C3 C4 118.17(15) . . ?
C5 C4 C3 121.31(15) . . ?
C5 C4 Cl2 119.02(13) . . ?
C3 C4 Cl2 119.67(13) . . ?
C4 C5 C6 120.11(15) . . ?
C5 C6 C1 120.10(14) . . ?
C5 C6 C7 118.48(13) . . ?
C1 C6 C7 121.33(14) . . ?
C8 C7 C12 120.36(14) . . ?
C8 C7 C6 117.87(14) . . ?
C12 C7 C6 121.76(14) . . ?
C9 C8 C7 119.98(15) . . ?
C8 C9 C10 121.28(15) . . ?
C8 C9 Cl3 119.38(13) . . ?
C10 C9 Cl3 119.33(12) . . ?
C11 C10 C9 118.29(14) . . ?
C10 C11 C12 122.47(15) . . ?
C10 C11 Cl4 117.69(12) . . ?
C12 C11 Cl4 119.84(13) . . ?
C11 C12 C7 117.61(14) . . ?
C11 C12 S2 121.80(12) . . ?
C7 C12 S2 120.59(12) . . ?

loop_
_geom_bond_atom_site_label_1
_geom_bond_atom_site_label_2
_geom_bond_distance
_geom_bond_site_symmetry_2
_geom_bond_publ_flag
S1 H1 1.02(4) . ?
S1 C1 1.7581(16) . ?
S2 H2 1.02(4) . ?
S2 C12 1.7565(16) . ?
Cl1 C2 1.7359(16) . ?
Cl2 C4 1.7348(17) . ?
Cl3 C9 1.7356(16) . ?
Cl4 C11 1.7370(16) . ?
C1 C2 1.402(2) . ?
C1 C6 1.407(2) . ?
C2 C3 1.381(2) . ?
C3 C4 1.385(2) . ?
C4 C5 1.383(2) . ?
C5 C6 1.392(2) . ?
C6 C7 1.498(2) . ?
C7 C8 1.389(2) . ?
C7 C12 1.405(2) . ?
C8 C9 1.383(2) . ?
C9 C10 1.384(2) . ?
C10 C11 1.381(2) . ?
C11 C12 1.403(2) . ?

loop_
_geom_hbond_atom_site_label_D
_geom_hbond_atom_site_label_H
_geom_hbond_atom_site_label_A
_geom_hbond_distance_DH
_geom_hbond_distance_HA
_geom_hbond_distance_DA
_geom_hbond_angle_DHA
_geom_hbond_site_symmetry_A
S2 H2 Cl4 1.02(4) 2.61(3) 3.1928(7) 116(2) .

loop_
_cod_related_entry_id
_cod_related_entry_database
_cod_related_entry_code
1 ChemSpider 30660704
